data_7040418
loop_
_publ_author_name
'Borup, Mette Andersen'
'Blichfeld, Anders Bank'
'Madsen, Solveig R\/ogild'
'Iversen, Bo Brummerstedt'

_publ_section_title
;
 High-pressure single crystal X-ray diffraction study of thermoelectric
 ZnSb and \b-Zn4Sb3.
;
_journal_issue 38
_journal_name_full 'Dalton transactions (Cambridge, England : 2003)'
_journal_page_first 15097
_journal_page_last 15103
_journal_paper_doi 10.1039/c6dt02323a
_journal_volume 45
_journal_year 2016
_chemical_formula_moiety 'Sb30 Zn38.45'
_chemical_formula_sum 'Sb30 Zn38.41'
_chemical_formula_weight 6163.49
_chemical_name_systematic 'Zinc antimonide'
_space_group_crystal_system trigonal
_space_group_IT_number 167
_space_group_name_Hall '-R 3 2"c'
_space_group_name_H-M_alt 'R -3 c'
_symmetry_space_group_name_Hall '-R 3 2"c'
_symmetry_space_group_name_H-M 'R -3 c :H'
_atom_sites_solution_primary direct
_audit_creation_date 2016-05-16
_audit_creation_method
;
Olex2 1.2
(compiled 2016.02.19 svn.r3266 for OlexSys, GUI svn.r5155)
;
_audit_update_record
;
2016-07-11 deposited with the CCDC.
2016-08-22 downloaded from the CCDC.
;
_cell_angle_alpha 90
_cell_angle_beta 90
_cell_angle_gamma 120
_cell_formula_units_Z 1
_cell_length_a 11.6720(13)
_cell_length_b 11.6720(13)
_cell_length_c 11.993(2)
_cell_measurement_pressure 7690000(140000)
_cell_measurement_reflns_used 824
_cell_measurement_temperature 296(2)
_cell_measurement_theta_max 18.03
_cell_measurement_theta_min 4.77
_cell_volume 1415.0(3)
_computing_cell_refinement 'SAINT v8.34A (Bruker, 2013)'
_computing_data_reduction 'SAINT v8.34A (Bruker, 2013)'
_computing_molecular_graphics 'Olex2 (Dolomanov et al., 2009)'
_computing_publication_material 'Olex2 (Dolomanov et al., 2009)'
_computing_structure_refinement 'ShelXL (Sheldrick, 2015)'
_computing_structure_solution 'ShelXT (Sheldrick, 2015)'
_diffrn_ambient_temperature 296.15
_diffrn_measured_fraction_theta_full 0.897
_diffrn_measured_fraction_theta_max 0.897
_diffrn_measurement_device_type 'Bruker APEX-II CCD'
_diffrn_measurement_method '\f and \w scans'
_diffrn_radiation_type AgK\a
_diffrn_radiation_wavelength 0.56086
_diffrn_reflns_av_R_equivalents 0.0794
_diffrn_reflns_av_unetI/netI 0.0316
_diffrn_reflns_Laue_measured_fraction_full 0.897
_diffrn_reflns_Laue_measured_fraction_max 0.897
_diffrn_reflns_limit_h_max 12
_diffrn_reflns_limit_h_min -12
_diffrn_reflns_limit_k_max 11
_diffrn_reflns_limit_k_min -11
_diffrn_reflns_limit_l_max 11
_diffrn_reflns_limit_l_min -11
_diffrn_reflns_number 2959
_diffrn_reflns_point_group_measured_fraction_full 0.897
_diffrn_reflns_point_group_measured_fraction_max 0.897
_diffrn_reflns_theta_full 18.201
_diffrn_reflns_theta_max 18.201
_diffrn_reflns_theta_min 2.754
_exptl_absorpt_coefficient_mu 15.755
_exptl_absorpt_correction_T_max 0.7442
_exptl_absorpt_correction_T_min 0.6353
_exptl_absorpt_correction_type multi-scan
_exptl_absorpt_process_details
;
SADABS-2014/5 (Bruker,2014/5) was used for absorption correction.
wR2(int) was 0.1065 before and 0.0635 after correction.
The Ratio of minimum to maximum transmission is 0.8537.
The \l/2 correction factor is 0.00150.
;
_exptl_crystal_colour 'metallic grayish gray'
_exptl_crystal_colour_lustre metallic
_exptl_crystal_colour_modifier grayish
_exptl_crystal_colour_primary gray
_exptl_crystal_density_diffrn 7.233
_exptl_crystal_description irregular
_exptl_crystal_F_000 2682
_exptl_crystal_size_max 0.07
_exptl_crystal_size_mid 0.05
_exptl_crystal_size_min 0.01
_refine_diff_density_max 3.243
_refine_diff_density_min -3.569
_refine_diff_density_rms 0.897
_refine_ls_extinction_method none
_refine_ls_goodness_of_fit_ref 1.276
_refine_ls_hydrogen_treatment undef
_refine_ls_matrix_type full
_refine_ls_number_parameters 32
_refine_ls_number_reflns 209
_refine_ls_number_restraints 1
_refine_ls_restrained_S_all 1.273
_refine_ls_R_factor_all 0.0761
_refine_ls_R_factor_gt 0.0576
_refine_ls_shift/su_max 0.001
_refine_ls_shift/su_mean 0.000
_refine_ls_structure_factor_coef Fsqd
_refine_ls_weighting_details 'w=1/[\s^2^(Fo^2^)+(0.0533P)^2^+947.4099P] where P=(Fo^2^+2Fc^2^)/3'
_refine_ls_weighting_scheme calc
_refine_ls_wR_factor_gt 0.1278
_refine_ls_wR_factor_ref 0.1790
_reflns_Friedel_coverage 0.000
_reflns_number_gt 177
_reflns_number_total 209
_reflns_threshold_expression 'I > 2\s(I)'
_cod_data_source_file c6dt02323a2.cif
_cod_data_source_block Zn4Sb3_EM_P13
_cod_depositor_comments
;Adding full bibliography for 7040405--7040434.cif.

 Adding full bibliography for 7040405--7040434.cif.
;
_cod_original_cell_volume 1415.0(4)
_cod_database_code 7040418
_shelx_space_group_comment
;
The symmetry employed for this shelxl refinement is uniquely defined
by the following loop, which should always be used as a source of
symmetry information in preference to the above space-group names.
They are only intended as comments.
;
_olex2_refinement_description
;
1. Uiso/Uaniso restraints and constraints
Uiso(Zn3) = Uiso(Zn4) = Uiso(Zn2)
2. Others
 1*[Sof(Zn1)]+1*[Sof(Zn3)]+1*[Sof(Zn4)]+1*[Sof(Zn2)]=1.068 with esd of 0.002
;

loop_
_space_group_symop_operation_xyz
'x, y, z'
'-y, x-y, z'
'-x+y, -x, z'
'y, x, -z+1/2'
'x-y, -y, -z+1/2'
'-x, -x+y, -z+1/2'
'x+2/3, y+1/3, z+1/3'
'-y+2/3, x-y+1/3, z+1/3'
'-x+y+2/3, -x+1/3, z+1/3'
'y+2/3, x+1/3, -z+5/6'
'x-y+2/3, -y+1/3, -z+5/6'
'-x+2/3, -x+y+1/3, -z+5/6'
'x+1/3, y+2/3, z+2/3'
'-y+1/3, x-y+2/3, z+2/3'
'-x+y+1/3, -x+2/3, z+2/3'
'y+1/3, x+2/3, -z+7/6'
'x-y+1/3, -y+2/3, -z+7/6'
'-x+1/3, -x+y+2/3, -z+7/6'
'-x, -y, -z'
'y, -x+y, -z'
'x-y, x, -z'
'-y, -x, z-1/2'
'-x+y, y, z-1/2'
'x, x-y, z-1/2'
'-x+2/3, -y+1/3, -z+1/3'
'y+2/3, -x+y+1/3, -z+1/3'
'x-y+2/3, x+1/3, -z+1/3'
'-y+2/3, -x+1/3, z-1/6'
'-x+y+2/3, y+1/3, z-1/6'
'x+2/3, x-y+1/3, z-1/6'
'-x+1/3, -y+2/3, -z+2/3'
'y+1/3, -x+y+2/3, -z+2/3'
'x-y+1/3, x+2/3, -z+2/3'
'-y+1/3, -x+2/3, z+1/6'
'-x+y+1/3, y+2/3, z+1/6'
'x+1/3, x-y+2/3, z+1/6'

loop_
_atom_site_label
_atom_site_type_symbol
_atom_site_fract_x
_atom_site_fract_y
_atom_site_fract_z
_atom_site_U_iso_or_equiv
_atom_site_adp_type
_atom_site_occupancy
_atom_site_site_symmetry_order
_atom_site_calc_flag
_atom_site_refinement_flags_posn
_atom_site_refinement_flags_adp
_atom_site_refinement_flags_occupancy
_atom_site_disorder_assembly
_atom_site_disorder_group
Sb1 Sb 0.6379(3) 0.0000 0.2500 0.0267(14) Uani 1 2 d S T P . .
Sb2 Sb 0.6667 0.3333 0.1985(4) 0.0173(14) Uani 1 3 d S T P . .
Zn1 Zn 0.8339(5) 0.2551(5) 0.2343(5) 0.028(2) Uani 0.891(19) 1 d . . . A 1
Zn3 Zn 0.908(5) 0.394(5) 0.219(6) 0.013(12) Uiso 0.066(10) 1 d . . . A 2
Zn4 Zn 0.778(5) 0.198(5) 0.087(5) 0.013(12) Uiso 0.071(11) 1 d . . . A 2
Zn2 Zn 0.850(9) 0.325(9) 0.308(10) 0.013(12) Uiso 0.040(9) 1 d . . . A 2

loop_
_atom_site_aniso_label
_atom_site_aniso_U_11
_atom_site_aniso_U_22
_atom_site_aniso_U_33
_atom_site_aniso_U_23
_atom_site_aniso_U_13
_atom_site_aniso_U_12
Sb1 0.0269(19) 0.017(2) 0.033(3) -0.0026(15) -0.0013(8) 0.0086(10)
Sb2 0.0171(17) 0.0171(17) 0.018(3) 0.000 0.000 0.0085(8)
Zn1 0.023(3) 0.025(3) 0.039(5) -0.010(2) -0.004(2) 0.016(2)

loop_
_atom_type_symbol
_atom_type_description
_atom_type_scat_dispersion_real
_atom_type_scat_dispersion_imag
_atom_type_scat_source
Zn Zn 0.3242 0.9375 'International Tables Vol C Tables 4.2.6.8 and 6.1.1.4'
Sb Sb -1.0547 1.0104 'International Tables Vol C Tables 4.2.6.8 and 6.1.1.4'

loop_
_geom_angle_atom_site_label_1
_geom_angle_atom_site_label_2
_geom_angle_atom_site_label_3
_geom_angle
_geom_angle_site_symmetry_1
_geom_angle_site_symmetry_3
Zn1 Sb1 Zn1 130.4(3) 32 30_445
Zn3 Sb1 Zn3 131.2(19) 25_655 4_545
Zn3 Sb1 Zn3 47(3) 4_545 3_665
Zn3 Sb1 Zn3 131.2(19) 35_645 3_665
Zn3 Sb1 Zn3 130.4(8) 35_645 4_545
Zn3 Sb1 Zn3 130.4(8) 25_655 3_665
Zn3 Sb1 Zn3 89(3) 25_655 35_645
Zn3 Sb1 Zn4 43.9(19) 35_645 25_655
Zn3 Sb1 Zn4 61.5(18) 35_645 35_645
Zn3 Sb1 Zn4 88.2(18) 35_645 8_545
Zn3 Sb1 Zn4 144.8(17) 35_645 18_654
Zn3 Sb1 Zn4 124.7(18) 4_545 35_645
Zn3 Sb1 Zn4 42.3(19) 3_665 18_654
Zn3 Sb1 Zn4 61.5(18) 25_655 25_655
Zn3 Sb1 Zn4 88.2(18) 25_655 18_654
Zn3 Sb1 Zn4 74.2(19) 4_545 18_654
Zn3 Sb1 Zn4 167.0(18) 4_545 25_655
Zn3 Sb1 Zn4 144.8(17) 25_655 8_545
Zn3 Sb1 Zn4 124.7(18) 3_665 25_655
Zn3 Sb1 Zn4 42.3(19) 4_545 8_545
Zn3 Sb1 Zn4 74.2(19) 3_665 8_545
Zn3 Sb1 Zn4 43.9(19) 25_655 35_645
Zn3 Sb1 Zn4 167.0(18) 3_665 35_645
Zn4 Sb1 Zn4 105.9(18) 25_655 18_654
Zn4 Sb1 Zn4 113(2) 18_654 8_545
Zn4 Sb1 Zn4 105.9(18) 35_645 8_545
Zn4 Sb1 Zn4 65(2) 25_655 35_645
Zn4 Sb1 Zn4 130.8(10) 25_655 8_545
Zn4 Sb1 Zn4 130.8(10) 35_645 18_654
Zn2 Sb1 Zn3 84(3) 32 4_545
Zn2 Sb1 Zn3 64(3) 32 3_665
Zn2 Sb1 Zn3 67(3) 32 35_645
Zn2 Sb1 Zn3 64(3) 30_445 4_545
Zn2 Sb1 Zn3 84(3) 30_445 3_665
Zn2 Sb1 Zn3 144(3) 32 25_655
Zn2 Sb1 Zn3 144(3) 30_445 35_645
Zn2 Sb1 Zn3 67(3) 30_445 25_655
Zn2 Sb1 Zn4 96(3) 30_445 8_545
Zn2 Sb1 Zn4 96(3) 32 18_654
Zn2 Sb1 Zn4 128(3) 30_445 25_655
Zn2 Sb1 Zn4 128(3) 32 35_645
Zn2 Sb1 Zn4 83(3) 32 25_655
Zn2 Sb1 Zn4 65(3) 30_445 18_654
Zn2 Sb1 Zn4 65(3) 32 8_545
Zn2 Sb1 Zn4 83(3) 30_445 35_645
Zn2 Sb1 Zn2 146(5) 32 30_445
Sb2 Sb2 Zn4 61.9(12) 16_544 2_655
Sb2 Sb2 Zn4 61.9(12) 16_544 .
Zn1 Sb2 Sb2 99.62(16) 3_665 16_544
Zn1 Sb2 Sb2 99.62(16) 2_655 16_544
Zn1 Sb2 Sb2 99.62(16) . 16_544
Zn1 Sb2 Zn1 117.26(9) . 3_665
Zn1 Sb2 Zn1 117.26(9) 3_665 2_655
Zn1 Sb2 Zn1 117.27(9) . 2_655
Zn3 Sb2 Sb2 95.6(15) . 16_544
Zn3 Sb2 Sb2 95.6(15) 3_665 16_544
Zn3 Sb2 Sb2 95.6(15) 2_655 16_544
Zn3 Sb2 Zn3 119.1(5) . 2_655
Zn3 Sb2 Zn3 119.1(5) 3_665 2_655
Zn3 Sb2 Zn3 119.1(5) . 3_665
Zn3 Sb2 Zn4 154.4(19) 3_665 2_655
Zn3 Sb2 Zn4 77.8(17) . 2_655
Zn3 Sb2 Zn4 154.4(19) 2_655 .
Zn3 Sb2 Zn4 56.6(17) . .
Zn3 Sb2 Zn4 77.8(17) 3_665 .
Zn3 Sb2 Zn4 56.6(17) 2_655 2_655
Zn3 Sb2 Zn2 124(3) 3_665 2_655
Zn3 Sb2 Zn2 99(2) 3_665 .
Zn3 Sb2 Zn2 124(3) . 3_665
Zn3 Sb2 Zn2 29(3) 2_655 2_655
Zn3 Sb2 Zn2 99(2) . 2_655
Zn3 Sb2 Zn2 99(2) 2_655 3_665
Zn3 Sb2 Zn2 29(3) . .
Zn3 Sb2 Zn2 124(3) 2_655 .
Zn3 Sb2 Zn2 29(3) 3_665 3_665
Zn4 Sb2 Zn4 99.6(15) . 2_655
Zn2 Sb2 Sb2 121(3) . 16_544
Zn2 Sb2 Sb2 121(3) 3_665 16_544
Zn2 Sb2 Sb2 121(3) 2_655 16_544
Zn2 Sb2 Zn4 66(3) 2_655 2_655
Zn2 Sb2 Zn4 66(3) . .
Zn2 Sb2 Zn4 155(2) 3_665 2_655
Zn2 Sb2 Zn4 103(2) 3_665 .
Zn2 Sb2 Zn4 103(2) . 2_655
Zn2 Sb2 Zn4 155(2) 2_655 .
Zn2 Sb2 Zn2 96(3) 3_665 2_655
Zn2 Sb2 Zn2 96(3) . 2_655
Zn2 Sb2 Zn2 96(3) . 3_665
Sb1 Zn1 Sb1 99.69(16) 33_545 25_655
Sb1 Zn1 Sb1 121.83(18) 25_655 .
Sb1 Zn1 Sb1 105.9(2) 33_545 .
Sb1 Zn1 Zn1 117.1(3) 33_545 25_655
Sb2 Zn1 Sb1 123.7(2) . 33_545
Sb2 Zn1 Sb1 115.5(2) . 25_655
Sb2 Zn1 Sb1 91.61(17) . .
Sb2 Zn1 Zn1 118.1(3) . 25_655
Zn1 Zn1 Sb1 61.3(2) 25_655 25_655
Zn1 Zn1 Sb1 60.50(19) 25_655 .
Sb1 Zn3 Sb1 104(2) 2_655 33_545
Sb1 Zn3 Sb1 98.9(19) 25_655 33_545
Sb1 Zn3 Sb1 116(2) 25_655 2_655
Sb1 Zn3 Sb2 96.6(19) 2_655 .
Sb1 Zn3 Sb2 124(3) 25_655 .
Sb1 Zn3 Zn4 55.1(15) 33_545 25_655
Sb1 Zn3 Zn4 157(3) 2_655 25_655
Sb1 Zn3 Zn4 146(3) 2_655 .
Sb1 Zn3 Zn4 60.4(19) 25_655 .
Sb1 Zn3 Zn4 62.7(17) 25_655 25_655
Sb1 Zn3 Zn2 48(3) 25_655 6_765
Sb1 Zn3 Zn2 75(2) 25_655 29_655
Sb1 Zn3 Zn2 41(2) 2_655 29_655
Sb1 Zn3 Zn2 111(3) 33_545 29_655
Sb2 Zn3 Sb1 116(2) . 33_545
Sb2 Zn3 Zn4 67.4(18) . .
Sb2 Zn3 Zn4 103(2) . 25_655
Sb2 Zn3 Zn2 123(3) . 29_655
Zn3 Zn3 Sb1 66.5(13) 6_765 2_655
Zn3 Zn3 Sb1 59(3) 6_765 33_545
Zn3 Zn3 Sb1 77(3) 6_765 25_655
Zn3 Zn3 Sb2 158(4) 6_765 .
Zn3 Zn3 Zn4 135(3) 6_765 .
Zn3 Zn3 Zn4 91.2(17) 6_765 25_655
Zn3 Zn3 Zn2 86(4) 6_765 33_545
Zn3 Zn3 Zn2 31(3) 6_765 6_765
Zn3 Zn3 Zn2 53(3) 6_765 29_655
Zn4 Zn3 Sb1 110(2) . 33_545
Zn4 Zn3 Sb1 73(2) 17_554 2_655
Zn4 Zn3 Sb1 70(3) 17_554 25_655
Zn4 Zn3 Sb1 164(3) 17_554 33_545
Zn4 Zn3 Sb2 80(3) 17_554 .
Zn4 Zn3 Zn3 107(4) 17_554 6_765
Zn4 Zn3 Zn4 75(3) 17_554 .
Zn4 Zn3 Zn4 56(2) . 25_655
Zn4 Zn3 Zn4 123(4) 17_554 25_655
Zn4 Zn3 Zn2 107(4) 17_554 33_545
Zn4 Zn3 Zn2 86(4) 17_554 6_765
Zn4 Zn3 Zn2 57(3) 17_554 29_655
Zn4 Zn3 Zn2 123(3) . 29_655
Zn4 Zn3 Zn2 130(3) 25_655 29_655
Zn2 Zn3 Sb1 124(5) . 25_655
Zn2 Zn3 Sb1 80(3) 33_545 33_545
Zn2 Zn3 Sb1 78(3) 6_765 33_545
Zn2 Zn3 Sb1 80(3) 6_765 2_655
Zn2 Zn3 Sb1 161(3) 33_545 25_655
Zn2 Zn3 Sb1 48(2) 33_545 2_655
Zn2 Zn3 Sb1 40(4) . 33_545
Zn2 Zn3 Sb1 112(5) . 2_655
Zn2 Zn3 Sb2 71(3) 33_545 .
Zn2 Zn3 Sb2 166(4) 6_765 .
Zn2 Zn3 Sb2 76(5) . .
Zn2 Zn3 Zn3 97(6) . 6_765
Zn2 Zn3 Zn4 155(6) . 17_554
Zn2 Zn3 Zn4 84(3) 6_765 25_655
Zn2 Zn3 Zn4 94(5) . .
Zn2 Zn3 Zn4 127(4) 33_545 25_655
Zn2 Zn3 Zn4 62(5) . 25_655
Zn2 Zn3 Zn4 108(3) 6_765 .
Zn2 Zn3 Zn4 138(3) 33_545 .
Zn2 Zn3 Zn2 143(7) . 29_655
Zn2 Zn3 Zn2 118(6) . 6_765
Zn2 Zn3 Zn2 67(5) . 33_545
Zn2 Zn3 Zn2 88(4) 33_545 29_655
Zn2 Zn3 Zn2 114(4) 33_545 6_765
Zn2 Zn3 Zn2 47(3) 6_765 29_655
Sb1 Zn4 Sb1 109(2) 25_655 15_654
Sb1 Zn4 Sb1 94.5(16) 15_654 .
Sb1 Zn4 Sb1 122(2) 25_655 .
Sb1 Zn4 Sb2 111.5(19) 25_655 .
Sb1 Zn4 Sb2 123.5(18) . 16_544
Sb1 Zn4 Sb2 86.1(17) 15_654 16_544
Sb1 Zn4 Sb2 133(2) 15_654 .
Sb1 Zn4 Sb2 110.2(19) 25_655 16_544
Sb1 Zn4 Zn3 96.6(19) 25_655 25_655
Sb1 Zn4 Zn3 58.2(17) 25_655 .
Sb1 Zn4 Zn3 60.7(17) 15_654 25_655
Sb1 Zn4 Zn3 50.9(16) . 25_655
Sb1 Zn4 Zn4 67(2) 25_655 25_655
Sb1 Zn4 Zn4 57.3(11) 25_655 17_554
Sb1 Zn4 Zn4 128(4) 15_654 17_554
Sb1 Zn4 Zn2 84(2) 25_655 25_655
Sb2 Zn4 Sb1 83.7(15) . .
Sb2 Zn4 Sb2 57.8(10) . 16_544
Sb2 Zn4 Zn3 135(2) . 25_655
Sb2 Zn4 Zn3 143(2) 16_544 25_655
Zn3 Zn4 Sb1 66(2) 17_554 25_655
Zn3 Zn4 Sb1 166(3) . 15_654
Zn3 Zn4 Sb1 65(2) 17_554 15_654
Zn3 Zn4 Sb1 159(3) 17_554 .
Zn3 Zn4 Sb1 98(2) . .
Zn3 Zn4 Sb2 92(2) . 16_544
Zn3 Zn4 Sb2 112(3) 17_554 .
Zn3 Zn4 Sb2 61(2) 17_554 16_544
Zn3 Zn4 Sb2 56.0(17) . .
Zn3 Zn4 Zn3 112(3) 17_554 25_655
Zn3 Zn4 Zn3 124(2) . 25_655
Zn3 Zn4 Zn3 102(3) 17_554 .
Zn3 Zn4 Zn4 69(3) . 25_655
Zn3 Zn4 Zn4 64(3) 17_554 17_554
Zn3 Zn4 Zn4 41(2) . 17_554
Zn3 Zn4 Zn4 110(4) 17_554 18_654
Zn3 Zn4 Zn4 129(4) 17_554 25_655
Zn3 Zn4 Zn2 86(4) 17_554 25_655
Zn3 Zn4 Zn2 132(3) . 25_655
Zn4 Zn4 Sb1 55(2) 25_655 .
Zn4 Zn4 Sb1 114(3) 25_655 15_654
Zn4 Zn4 Sb1 70(2) 18_654 15_654
Zn4 Zn4 Sb1 176(4) 18_654 25_655
Zn4 Zn4 Sb1 136(3) 17_554 .
Zn4 Zn4 Sb1 62(2) 18_654 .
Zn4 Zn4 Sb2 65.8(17) 18_654 16_544
Zn4 Zn4 Sb2 67.7(17) 18_654 .
Zn4 Zn4 Sb2 60.6(15) 17_554 16_544
Zn4 Zn4 Sb2 104(3) 25_655 .
Zn4 Zn4 Sb2 160(3) 25_655 16_544
Zn4 Zn4 Sb2 62.1(15) 17_554 .
Zn4 Zn4 Zn3 122(3) 18_654 .
Zn4 Zn4 Zn3 153.5(16) 17_554 25_655
Zn4 Zn4 Zn3 55(2) 25_655 25_655
Zn4 Zn4 Zn3 86.5(15) 18_654 25_655
Zn4 Zn4 Zn4 119.9(3) 18_654 17_554
Zn4 Zn4 Zn4 117(4) 18_654 25_655
Zn4 Zn4 Zn4 105(3) 25_655 17_554
Zn4 Zn4 Zn2 98(2) 18_654 25_655
Zn2 Zn4 Sb1 77(3) 25_655 .
Zn2 Zn4 Sb1 45(3) 25_655 15_654
Zn2 Zn4 Sb2 131(3) 25_655 16_544
Zn2 Zn4 Sb2 160(3) 25_655 .
Zn2 Zn4 Zn3 26(3) 25_655 25_655
Zn2 Zn4 Zn4 137(3) 25_655 17_554
Zn2 Zn4 Zn4 69(3) 25_655 25_655
Sb1 Zn2 Sb2 170(5) 33_545 .
Sb1 Zn2 Sb2 98(4) 33_545 31_655
Sb1 Zn2 Zn3 55(3) 33_545 35_645
Sb1 Zn2 Zn3 65(3) 33_545 6_765
Sb1 Zn2 Zn3 68(3) 33_545 32
Sb1 Zn2 Zn4 56(2) 33_545 9_665
Sb1 Zn2 Zn4 124(4) 33_545 .
Sb1 Zn2 Zn4 70(3) 33_545 25_655
Sb1 Zn2 Zn2 105(7) 33_545 33_545
Sb1 Zn2 Zn2 98(6) 33_545 32
Sb2 Zn2 Sb2 72(2) . 31_655
Sb2 Zn2 Zn3 121(3) . 35_645
Sb2 Zn2 Zn3 97(3) 31_655 35_645
Sb2 Zn2 Zn4 113(4) . 25_655
Sb2 Zn2 Zn4 92(3) 31_655 9_665
Sb2 Zn2 Zn4 127(4) . 9_665
Sb2 Zn2 Zn4 62(3) . .
Sb2 Zn2 Zn4 126(3) 31_655 .
Zn3 Zn2 Sb1 115(6) . 33_545
Zn3 Zn2 Sb2 133(6) . 31_655
Zn3 Zn2 Sb2 124(4) 6_765 .
Zn3 Zn2 Sb2 75(5) . .
Zn3 Zn2 Sb2 56(3) 32 31_655
Zn3 Zn2 Sb2 129(4) 6_765 31_655
Zn3 Zn2 Sb2 103(4) 32 .
Zn3 Zn2 Zn3 108(3) 6_765 35_645
Zn3 Zn2 Zn3 41(3) 32 35_645
Zn3 Zn2 Zn3 167(7) . 32
Zn3 Zn2 Zn3 133(5) 32 6_765
Zn3 Zn2 Zn3 129(6) . 35_645
Zn3 Zn2 Zn3 53(5) . 6_765
Zn3 Zn2 Zn4 77(3) 32 25_655
Zn3 Zn2 Zn4 109(4) 32 9_665
Zn3 Zn2 Zn4 82(5) . 9_665
Zn3 Zn2 Zn4 92(6) . 25_655
Zn3 Zn2 Zn4 38(2) 6_765 9_665
Zn3 Zn2 Zn4 101(4) 6_765 .
Zn3 Zn2 Zn4 89(4) 6_765 25_655
Zn3 Zn2 Zn4 107(4) 32 .
Zn3 Zn2 Zn4 60(5) . .
Zn3 Zn2 Zn2 82(6) . 33_545
Zn3 Zn2 Zn2 140(9) . 32
Zn4 Zn2 Sb2 132(4) 25_655 31_655
Zn4 Zn2 Zn3 85(3) . 35_645
Zn4 Zn2 Zn3 111(3) 9_665 35_645
Zn4 Zn2 Zn3 37(2) 25_655 35_645
Zn4 Zn2 Zn4 56(3) 25_655 .
Zn4 Zn2 Zn4 138(4) . 9_665
Zn4 Zn2 Zn4 115(3) 25_655 9_665
Zn2 Zn2 Sb2 74(3) 33_545 .
Zn2 Zn2 Sb2 57(3) 32 31_655
Zn2 Zn2 Sb2 57(3) 33_545 31_655
Zn2 Zn2 Sb2 74(3) 32 .
Zn2 Zn2 Zn3 80(4) 33_545 6_765
Zn2 Zn2 Zn3 54(4) 32 35_645
Zn2 Zn2 Zn3 32(4) 32 32
Zn2 Zn2 Zn3 161(5) 32 6_765
Zn2 Zn2 Zn3 110(7) 33_545 32
Zn2 Zn2 Zn3 146(8) 33_545 35_645
Zn2 Zn2 Zn4 77(4) 32 25_655
Zn2 Zn2 Zn4 127(6) 33_545 .
Zn2 Zn2 Zn4 83(5) 32 .
Zn2 Zn2 Zn4 138(8) 32 9_665
Zn2 Zn2 Zn4 56(4) 33_545 9_665
Zn2 Zn2 Zn4 169(4) 33_545 25_655
Zn2 Zn2 Zn2 113(5) 33_545 32

loop_
_geom_bond_atom_site_label_1
_geom_bond_atom_site_label_2
_geom_bond_distance
_geom_bond_site_symmetry_2
Sb1 Zn1 2.600(6) 30_445
Sb1 Zn1 2.600(6) 32
Sb1 Zn3 2.48(6) 25_655
Sb1 Zn3 2.48(6) 35_645
Sb1 Zn3 2.52(5) 4_545
Sb1 Zn3 2.52(5) 3_665
Sb1 Zn4 2.66(6) 8_545
Sb1 Zn4 2.66(6) 18_654
Sb1 Zn4 2.54(5) 25_655
Sb1 Zn4 2.54(5) 35_645
Sb1 Zn2 2.02(10) 32
Sb1 Zn2 2.02(10) 30_445
Sb2 Sb2 2.761(9) 16_544
Sb2 Zn1 2.571(5) 2_655
Sb2 Zn1 2.571(5) 3_665
Sb2 Zn1 2.571(5) .
Sb2 Zn3 2.55(6) .
Sb2 Zn3 2.55(6) 3_665
Sb2 Zn3 2.55(6) 2_655
Sb2 Zn4 2.84(5) 2_655
Sb2 Zn4 2.84(5) .
Sb2 Zn2 2.55(9) 3_665
Sb2 Zn2 2.55(9) .
Sb2 Zn2 2.55(9) 2_655
Zn1 Sb1 2.600(6) 33_545
Zn1 Sb1 2.685(6) 25_655
Zn1 Zn1 2.621(10) 25_655
Zn3 Sb1 2.83(6) 33_545
Zn3 Sb1 2.52(5) 2_655
Zn3 Sb1 2.48(6) 25_655
Zn3 Zn3 2.01(12) 6_765
Zn3 Zn4 2.92(7) 25_655
Zn3 Zn4 2.56(8) .
Zn3 Zn4 1.87(9) 17_554
Zn3 Zn2 2.45(12) 33_545
Zn3 Zn2 3.07(11) 29_655
Zn3 Zn2 2.52(10) 6_765
Zn3 Zn2 1.30(13) .
Zn4 Sb1 2.66(6) 15_654
Zn4 Sb1 2.54(5) 25_655
Zn4 Sb2 2.88(5) 16_544
Zn4 Zn3 1.87(9) 17_554
Zn4 Zn3 2.92(7) 25_655
Zn4 Zn4 2.26(10) 18_654
Zn4 Zn4 2.60(11) 25_655
Zn4 Zn4 2.74(10) 17_554
Zn4 Zn2 2.57(11) 25_655
Zn2 Sb1 2.02(10) 33_545
Zn2 Sb2 2.92(11) 31_655
Zn2 Zn3 2.52(10) 6_765
Zn2 Zn3 3.07(11) 35_645
Zn2 Zn3 2.45(12) 32
Zn2 Zn4 2.57(11) 25_655
Zn2 Zn4 3.04(11) 9_665
Zn2 Zn2 2.28(11) 33_545
Zn2 Zn2 2.28(11) 32

loop_
_geom_torsion_atom_site_label_1
_geom_torsion_atom_site_label_2
_geom_torsion_atom_site_label_3
_geom_torsion_atom_site_label_4
_geom_torsion
_geom_torsion_site_symmetry_1
_geom_torsion_site_symmetry_4
Sb1 Zn3 Zn2 Sb1 60(8) 25_655 33_545
Sb1 Zn3 Zn2 Sb1 -87(6) 2_655 33_545
Sb1 Zn3 Zn2 Sb2 -169(4) 25_655 31_655
Sb1 Zn3 Zn2 Sb2 131(11) 33_545 31_655
Sb1 Zn3 Zn2 Sb2 44(9) 2_655 31_655
Sb1 Zn3 Zn2 Sb2 -122(5) 25_655 .
Sb1 Zn3 Zn2 Sb2 178(6) 33_545 .
Sb1 Zn3 Zn2 Sb2 91(3) 2_655 .
Sb1 Zn3 Zn2 Zn3 -40(34) 25_655 32
Sb1 Zn3 Zn2 Zn3 -67(3) 2_655 6_765
Sb1 Zn3 Zn2 Zn3 -64(6) 33_545 35_645
Sb1 Zn3 Zn2 Zn3 173(28) 2_655 32
Sb1 Zn3 Zn2 Zn3 19(6) 33_545 6_765
Sb1 Zn3 Zn2 Zn3 -100(32) 33_545 32
Sb1 Zn3 Zn2 Zn3 -4(10) 25_655 35_645
Sb1 Zn3 Zn2 Zn3 79(4) 25_655 6_765
Sb1 Zn3 Zn2 Zn3 -150(5) 2_655 35_645
Sb1 Zn3 Zn2 Zn4 -68(5) 33_545 25_655
Sb1 Zn3 Zn2 Zn4 106(5) 25_655 9_665
Sb1 Zn3 Zn2 Zn4 46(5) 33_545 9_665
Sb1 Zn3 Zn2 Zn4 -56(4) 25_655 .
Sb1 Zn3 Zn2 Zn4 -40(4) 2_655 9_665
Sb1 Zn3 Zn2 Zn4 157(4) 2_655 .
Sb1 Zn3 Zn2 Zn4 -8(6) 25_655 25_655
Sb1 Zn3 Zn2 Zn4 -117(5) 33_545 .
Sb1 Zn3 Zn2 Zn4 -155(3) 2_655 25_655
Sb1 Zn3 Zn2 Zn2 162(4) 25_655 33_545
Sb1 Zn3 Zn2 Zn2 -81(9) 25_655 32
Sb1 Zn3 Zn2 Zn2 -141(13) 33_545 32
Sb1 Zn3 Zn2 Zn2 16(4) 2_655 33_545
Sb1 Zn3 Zn2 Zn2 132(8) 2_655 32
Sb1 Zn3 Zn2 Zn2 102(8) 33_545 33_545
Sb2 Zn3 Zn2 Sb1 -178(6) . 33_545
Sb2 Zn3 Zn2 Sb2 -47(6) . 31_655
Sb2 Zn3 Zn2 Zn3 82(31) . 32
Sb2 Zn3 Zn2 Zn3 -159(2) . 6_765
Sb2 Zn3 Zn2 Zn3 118(7) . 35_645
Sb2 Zn3 Zn2 Zn4 66(2) . .
Sb2 Zn3 Zn2 Zn4 -132(3) . 9_665
Sb2 Zn3 Zn2 Zn4 114(3) . 25_655
Sb2 Zn3 Zn2 Zn2 41(8) . 32
Sb2 Zn3 Zn2 Zn2 -76(2) . 33_545
Zn3 Zn3 Zn2 Sb1 -19(6) 6_765 33_545
Zn3 Zn3 Zn2 Sb2 159(2) 6_765 .
Zn3 Zn3 Zn2 Sb2 112(7) 6_765 31_655
Zn3 Zn3 Zn2 Zn3 -83(7) 6_765 35_645
Zn3 Zn3 Zn2 Zn3 -119(30) 6_765 32
Zn3 Zn3 Zn2 Zn4 -136(3) 6_765 .
Zn3 Zn3 Zn2 Zn4 27(2) 6_765 9_665
Zn3 Zn3 Zn2 Zn4 -88(3) 6_765 25_655
Zn3 Zn3 Zn2 Zn2 83(3) 6_765 33_545
Zn3 Zn3 Zn2 Zn2 -161(8) 6_765 32
Zn4 Zn3 Zn2 Sb1 117(5) . 33_545
Zn4 Zn3 Zn2 Sb1 68(5) 25_655 33_545
Zn4 Zn3 Zn2 Sb1 177(10) 17_554 33_545
Zn4 Zn3 Zn2 Sb2 -114(3) 25_655 .
Zn4 Zn3 Zn2 Sb2 -52(19) 17_554 31_655
Zn4 Zn3 Zn2 Sb2 -66(2) . .
Zn4 Zn3 Zn2 Sb2 -161(9) 25_655 31_655
Zn4 Zn3 Zn2 Sb2 -113(7) . 31_655
Zn4 Zn3 Zn2 Sb2 -5(14) 17_554 .
Zn4 Zn3 Zn2 Zn3 88(3) 25_655 6_765
Zn4 Zn3 Zn2 Zn3 -164(15) 17_554 6_765
Zn4 Zn3 Zn2 Zn3 136(3) . 6_765
Zn4 Zn3 Zn2 Zn3 53(7) . 35_645
Zn4 Zn3 Zn2 Zn3 113(12) 17_554 35_645
Zn4 Zn3 Zn2 Zn3 17(32) . 32
Zn4 Zn3 Zn2 Zn3 5(4) 25_655 35_645
Zn4 Zn3 Zn2 Zn3 -32(29) 25_655 32
Zn4 Zn3 Zn2 Zn3 77(35) 17_554 32
Zn4 Zn3 Zn2 Zn4 -137(14) 17_554 9_665
Zn4 Zn3 Zn2 Zn4 -48(4) 25_655 .
Zn4 Zn3 Zn2 Zn4 163(2) . 9_665
Zn4 Zn3 Zn2 Zn4 108(14) 17_554 25_655
Zn4 Zn3 Zn2 Zn4 60(13) 17_554 .
Zn4 Zn3 Zn2 Zn4 48(4) . 25_655
Zn4 Zn3 Zn2 Zn4 115(3) 25_655 9_665
Zn4 Zn3 Zn2 Zn2 171(5) 25_655 33_545
Zn4 Zn3 Zn2 Zn2 -25(9) . 32
Zn4 Zn3 Zn2 Zn2 -81(16) 17_554 33_545
Zn4 Zn3 Zn2 Zn2 35(21) 17_554 32
Zn4 Zn3 Zn2 Zn2 -141(4) . 33_545
Zn4 Zn3 Zn2 Zn2 -73(9) 25_655 32
Zn2 Zn3 Zn2 Sb1 -102(8) 33_545 33_545
Zn2 Zn3 Zn2 Sb1 -51(11) 29_655 33_545
Zn2 Zn3 Zn2 Sb1 4(9) 6_765 33_545
Zn2 Zn3 Zn2 Sb2 29(5) 33_545 31_655
Zn2 Zn3 Zn2 Sb2 76(2) 33_545 .
Zn2 Zn3 Zn2 Sb2 135(7) 6_765 31_655
Zn2 Zn3 Zn2 Sb2 127(6) 29_655 .
Zn2 Zn3 Zn2 Sb2 -178(5) 6_765 .
Zn2 Zn3 Zn2 Sb2 80(9) 29_655 31_655
Zn2 Zn3 Zn2 Zn3 -83(3) 33_545 6_765
Zn2 Zn3 Zn2 Zn3 -32(6) 29_655 6_765
Zn2 Zn3 Zn2 Zn3 -96(30) 6_765 32
Zn2 Zn3 Zn2 Zn3 23(4) 6_765 6_765
Zn2 Zn3 Zn2 Zn3 -60(9) 6_765 35_645
Zn2 Zn3 Zn2 Zn3 -115(9) 29_655 35_645
Zn2 Zn3 Zn2 Zn3 158(31) 33_545 32
Zn2 Zn3 Zn2 Zn3 -166(8) 33_545 35_645
Zn2 Zn3 Zn2 Zn3 -151(28) 29_655 32
Zn2 Zn3 Zn2 Zn4 -113(6) 6_765 .
Zn2 Zn3 Zn2 Zn4 -5(7) 29_655 9_665
Zn2 Zn3 Zn2 Zn4 -56(4) 33_545 9_665
Zn2 Zn3 Zn2 Zn4 50(6) 6_765 9_665
Zn2 Zn3 Zn2 Zn4 -171(5) 33_545 25_655
Zn2 Zn3 Zn2 Zn4 -119(7) 29_655 25_655
Zn2 Zn3 Zn2 Zn4 -65(5) 6_765 25_655
Zn2 Zn3 Zn2 Zn4 -167(8) 29_655 .
Zn2 Zn3 Zn2 Zn4 141(4) 33_545 .
Zn2 Zn3 Zn2 Zn2 168(4) 29_655 32
Zn2 Zn3 Zn2 Zn2 51(6) 29_655 33_545
Zn2 Zn3 Zn2 Zn2 -138(5) 6_765 32
Zn2 Zn3 Zn2 Zn2 116(6) 33_545 32
Zn2 Zn3 Zn2 Zn2 106(4) 6_765 33_545
